data_7128926
loop_
_publ_author_name
'Rivada Wheelaghan, Orestes'
'Deolka, Shubham'
'Govindarajan, Ramadoss'
'Khaskin, Eugene'
'Fayzullin, Robert R.'
'Pal, Shrinwantu'
'Khusnutdinova, Julia R.'

_publ_section_title
;
 Construction of modular Pd/Cu multimetallic chains via ligand- and
 anion-controlled metal-metal interactions
;
_journal_name_full 'Chemical Communications'
_journal_paper_doi 10.1039/D1CC04212B
_journal_year 2021
_chemical_formula_moiety 'C28 H29 N3 O P Pd 1+, C32 H12 B F24 1-, 1.5(C H2 Cl2)'
_chemical_formula_sum 'C61.5 H44 B Cl3 F24 N3 O P Pd'
_chemical_formula_weight 1551.52
_space_group_crystal_system triclinic
_space_group_IT_number 2
_space_group_name_Hall '-P 1'
_space_group_name_H-M_alt 'P -1'
_atom_sites_solution_hydrogens mixed
_audit_creation_method SHELXL-2018/3
_audit_update_record
;
2021-05-08 deposited with the CCDC.	2021-09-02 downloaded from the CCDC.
;
_cell_angle_alpha 108.0714(9)
_cell_angle_beta 94.0455(8)
_cell_angle_gamma 112.8323(10)
_cell_formula_units_Z 2
_cell_length_a 13.38647(13)
_cell_length_b 14.66903(16)
_cell_length_c 18.73570(19)
_cell_measurement_reflns_used 103806
_cell_measurement_temperature 93(2)
_cell_measurement_theta_max 33.1930
_cell_measurement_theta_min 2.3100
_cell_volume 3146.07(7)
_computing_cell_refinement 'CrysAlisPro 1.171.39.46 (Rigaku OD, 2018)'
_computing_data_collection 'CrysAlisPro 1.171.39.46 (Rigaku OD, 2018)'
_computing_data_reduction 'CrysAlisPro 1.171.39.46 (Rigaku OD, 2018)'
_computing_molecular_graphics
;
WinGX (Farrugia, 2012); Olex2 (Dolomanov et al., 2009);
ORTEP-3 (Farrugia, 2012); PLATON (Spek, 2009)
;
_computing_publication_material
;
WinGX (Farrugia, 2012); Olex2 (Dolomanov et al., 2009);
ORTEP-3 (Farrugia, 2012); PLATON (Spek, 2009); enCIFer (Allen, 2004)
;
_computing_structure_refinement 'SHELXL-2018/3 (Sheldrick, 2015)'
_computing_structure_solution 'SHELXT-2018/2 (Sheldrick, 2015)'
_diffrn_ambient_temperature 93(2)
_diffrn_measured_fraction_theta_full 0.999
_diffrn_measured_fraction_theta_max 1.000
_diffrn_measurement_device_type 'XtaLAB Pro: Kappa dual offset/far'
_diffrn_measurement_method '\w scans'
_diffrn_radiation_probe x-ray
_diffrn_radiation_type MoK\a
_diffrn_radiation_wavelength 0.71073
_diffrn_reflns_av_R_equivalents 0.0599
_diffrn_reflns_av_unetI/netI 0.0229
_diffrn_reflns_Laue_measured_fraction_full 0.999
_diffrn_reflns_Laue_measured_fraction_max 1.000
_diffrn_reflns_limit_h_max 19
_diffrn_reflns_limit_h_min -19
_diffrn_reflns_limit_k_max 21
_diffrn_reflns_limit_k_min -21
_diffrn_reflns_limit_l_max 27
_diffrn_reflns_limit_l_min -27
_diffrn_reflns_number 254932
_diffrn_reflns_point_group_measured_fraction_full 0.999
_diffrn_reflns_point_group_measured_fraction_max 1.000
_diffrn_reflns_theta_full 25.242
_diffrn_reflns_theta_max 31.000
_diffrn_reflns_theta_min 2.258
_diffrn_source 'microfocus sealed X-ray tube'
_exptl_absorpt_coefficient_mu 0.564
_exptl_absorpt_correction_T_max 1.000
_exptl_absorpt_correction_T_min 0.316
_exptl_absorpt_correction_type gaussian
_exptl_absorpt_process_details
;
CrysAlisPro 1.171.39.46 (Rigaku Oxford Diffraction, 2018).
Numerical absorption correction based on gaussian integration over
a multifaceted crystal model. Empirical absorption correction using
spherical harmonics, frame scaling and detector area scaling,
implemented in SCALE3 ABSPACK scaling algorithm.
;
_exptl_crystal_colour 'light yellow'
_exptl_crystal_density_diffrn 1.638
_exptl_crystal_description prism
_exptl_crystal_F_000 1550
_exptl_crystal_recrystallization_method 'layering in a DCM/hexane system at r.t.'
_exptl_crystal_size_max 0.302
_exptl_crystal_size_mid 0.191
_exptl_crystal_size_min 0.158
_refine_diff_density_max 1.530
_refine_diff_density_min -0.727
_refine_diff_density_rms 0.097
_refine_ls_extinction_method none
_refine_ls_goodness_of_fit_ref 1.124
_refine_ls_hydrogen_treatment mixed
_refine_ls_matrix_type full
_refine_ls_number_parameters 967
_refine_ls_number_reflns 20078
_refine_ls_number_restraints 245
_refine_ls_restrained_S_all 1.127
_refine_ls_R_factor_all 0.0688
_refine_ls_R_factor_gt 0.0474
_refine_ls_shift/su_max 0.001
_refine_ls_shift/su_mean 0.000
_refine_ls_structure_factor_coef Fsqd
_refine_ls_weighting_details 'w=1/[\s^2^(Fo^2^)+(0.0354P)^2^+6.2135P] where P=(Fo^2^+2Fc^2^)/3'
_refine_ls_weighting_scheme calc
_refine_ls_wR_factor_gt 0.1069
_refine_ls_wR_factor_ref 0.1274
_reflns_Friedel_coverage 0.000
_reflns_number_gt 16247
_reflns_number_total 20078
_reflns_threshold_expression 'I > 2\s(I)'
_cod_data_source_file d1cc04212b2.cif
_cod_data_source_block jk541
_cod_original_cell_volume 3146.06(6)
_cod_original_formula_sum 'C61.50 H44 B Cl3 F24 N3 O P Pd'
_cod_database_code 7128926
_shelx_shelxl_version_number 2018/3
_shelx_space_group_comment
;
The symmetry employed for this shelxl refinement is uniquely defined
by the following loop, which should always be used as a source of
symmetry information in preference to the above space-group names.
They are only intended as comments.
;
_shelx_estimated_absorpt_t_min 0.848
_shelx_estimated_absorpt_t_max 0.916

loop_
_space_group_symop_operation_xyz
'x, y, z'
'-x, -y, -z'

loop_
_atom_site_label
_atom_site_type_symbol
_atom_site_fract_x
_atom_site_fract_y
_atom_site_fract_z
_atom_site_U_iso_or_equiv
_atom_site_adp_type
_atom_site_occupancy
_atom_site_site_symmetry_order
_atom_site_calc_flag
_atom_site_refinement_flags_posn
_atom_site_refinement_flags_adp
_atom_site_refinement_flags_occupancy
_atom_site_disorder_assembly
_atom_site_disorder_group
Pd1 Pd 0.62111(2) 0.82685(2) 0.35254(2) 0.02378(5) Uani 1 1 d . . . . .
P1 P 0.57090(5) 0.74227(5) 0.22510(4) 0.02397(12) Uani 1 1 d . . . . .
O1 O 0.40674(16) 0.96972(14) 0.54967(11) 0.0313(4) Uani 1 1 d . . . . .
N10 N 0.68094(17) 0.88115(16) 0.47298(12) 0.0261(4) Uani 1 1 d . . . . .
N11 N 0.44574(16) 0.72579(15) 0.34334(11) 0.0228(4) Uani 1 1 d . . . . .
N12 N 0.42037(17) 0.84680(15) 0.44703(12) 0.0244(4) Uani 1 1 d . . . . .
H12 H 0.477(3) 0.895(3) 0.446(2) 0.038(9) Uiso 1 1 d . . . . .
C11 C 0.4682(2) 0.61531(19) 0.22450(14) 0.0268(4) Uani 1 1 d . . . . .
H11A H 0.419553 0.572774 0.172518 0.032 Uiso 1 1 calc R U . . .
H11B H 0.506767 0.574764 0.236807 0.032 Uiso 1 1 calc R U . . .
C12 C 0.3991(2) 0.63306(18) 0.28197(13) 0.0245(4) Uani 1 1 d . . . . .
C13 C 0.2909(2) 0.55795(19) 0.27008(14) 0.0283(5) Uani 1 1 d . . . . .
H13 H 0.260804 0.493897 0.226142 0.034 Uiso 1 1 calc R U . . .
C14 C 0.2277(2) 0.5771(2) 0.32242(15) 0.0289(5) Uani 1 1 d . . . . .
H14 H 0.155194 0.524382 0.316757 0.035 Uiso 1 1 calc R U . . .
C15 C 0.27064(19) 0.67421(19) 0.38385(14) 0.0252(4) Uani 1 1 d . . . . .
C16 C 0.2085(2) 0.7047(2) 0.43866(15) 0.0285(5) Uani 1 1 d . . . . .
H16 H 0.135146 0.655406 0.435237 0.034 Uiso 1 1 calc R U . . .
C17 C 0.2522(2) 0.8012(2) 0.49434(16) 0.0283(5) Uani 1 1 d . . . . .
H17 H 0.209898 0.818859 0.530364 0.034 Uiso 1 1 calc R U . . .
C18 C 0.3631(2) 0.87914(18) 0.50053(15) 0.0258(4) Uani 1 1 d . . . . .
C19 C 0.38002(18) 0.74783(17) 0.39080(13) 0.0222(4) Uani 1 1 d . . . . .
C21 C 0.6629(2) 0.7034(2) 0.16703(15) 0.0286(5) Uani 1 1 d . . . . .
H21 H 0.714759 0.767965 0.158663 0.034 Uiso 1 1 calc R U . . .
C22 C 0.5987(2) 0.6181(2) 0.08761(16) 0.0348(5) Uani 1 1 d . . . . .
H22A H 0.548311 0.552875 0.093641 0.052 Uiso 1 1 calc R U . . .
H22B H 0.651130 0.603349 0.057281 0.052 Uiso 1 1 calc R U . . .
H22C H 0.555577 0.643548 0.061108 0.052 Uiso 1 1 calc R U . . .
C23 C 0.7337(2) 0.6688(3) 0.21053(18) 0.0381(6) Uani 1 1 d . . . . .
H23A H 0.776282 0.726599 0.259777 0.057 Uiso 1 1 calc R U . . .
H23B H 0.784817 0.652051 0.179746 0.057 Uiso 1 1 calc R U . . .
H23C H 0.685251 0.605685 0.219916 0.057 Uiso 1 1 calc R U . . .
C31 C 0.4984(3) 0.7901(3) 0.1698(2) 0.0437(7) Uani 1 1 d . . . . .
H31 H 0.461622 0.734081 0.117349 0.052 Uiso 1 1 calc R U . . .
C32 C 0.5829(4) 0.8910(4) 0.1616(4) 0.092(2) Uani 1 1 d . . . . .
H32A H 0.627162 0.942717 0.212520 0.138 Uiso 1 1 calc R U . . .
H32B H 0.543459 0.921745 0.137644 0.138 Uiso 1 1 calc R U . . .
H32C H 0.631947 0.872755 0.129294 0.138 Uiso 1 1 calc R U . . .
C33 C 0.4094(3) 0.8137(3) 0.2086(2) 0.0453(8) Uani 1 1 d . . . . .
H33A H 0.354307 0.748426 0.211872 0.068 Uiso 1 1 calc R U . . .
H33B H 0.372759 0.840166 0.178192 0.068 Uiso 1 1 calc R U . . .
H33C H 0.444336 0.867647 0.260428 0.068 Uiso 1 1 calc R U . . .
C101 C 0.6338(2) 0.8475(2) 0.52570(15) 0.0293(5) Uani 1 1 d . . . . .
H101 H 0.563141 0.788032 0.509538 0.035 Uiso 1 1 calc R U . . .
C102 C 0.6842(2) 0.8964(2) 0.60422(16) 0.0345(5) Uani 1 1 d . . . . .
H102 H 0.647473 0.870955 0.640404 0.041 Uiso 1 1 calc R U . . .
C103 C 0.7871(2) 0.9815(2) 0.62851(16) 0.0344(5) Uani 1 1 d . . . . .
H103 H 0.821669 1.016172 0.681666 0.041 Uiso 1 1 calc R U . . .
C104 C 0.8407(2) 1.0167(2) 0.57380(15) 0.0287(5) Uani 1 1 d . . . . .
C105 C 0.9496(2) 1.1025(2) 0.59210(17) 0.0334(5) Uani 1 1 d . . . . .
H105 H 0.988842 1.139983 0.644237 0.040 Uiso 1 1 calc R U . . .
C106 C 0.9970(2) 1.13047(19) 0.53652(17) 0.0323(5) Uani 1 1 d . . . . .
H106 H 1.068627 1.188224 0.550470 0.039 Uiso 1 1 calc R U . . .
C107 C 0.9420(2) 1.07531(18) 0.45651(16) 0.0291(5) Uani 1 1 d . . . . .
C108 C 0.9912(2) 1.09962(19) 0.39721(17) 0.0328(5) Uani 1 1 d . . . . .
H108 H 1.063492 1.155925 0.409126 0.039 Uiso 1 1 calc R U . . .
C109 C 0.9355(2) 1.0424(2) 0.32214(18) 0.0378(6) Uani 1 1 d . . . . .
H109 H 0.969596 1.059593 0.282361 0.045 Uiso 1 1 calc R U . . .
C110 C 0.8281(2) 0.9584(2) 0.30287(17) 0.0360(6) Uani 1 1 d . . . . .
H110 H 0.791143 0.920309 0.250283 0.043 Uiso 1 1 calc R U . . .
C111 C 0.7755(2) 0.93013(19) 0.35864(15) 0.0282(5) Uani 1 1 d . . . . .
C112 C 0.8341(2) 0.99037(18) 0.43623(15) 0.0264(5) Uani 1 1 d . . . . .
C113 C 0.7847(2) 0.96320(18) 0.49602(14) 0.0251(4) Uani 1 1 d . . . . .
B1 B 0.0815(2) 0.72236(19) 0.83876(15) 0.0218(4) Uani 1 1 d . . . . .
C011 C 0.01794(18) 0.61316(17) 0.85618(13) 0.0227(4) Uani 1 1 d . . . . .
C012 C 0.01832(19) 0.51822(18) 0.80906(14) 0.0250(4) Uani 1 1 d . . . . .
H012 H 0.061182 0.520054 0.770776 0.030 Uiso 1 1 calc R U . . .
C013 C -0.0418(2) 0.42155(18) 0.81635(15) 0.0271(5) Uani 1 1 d . . . . .
C014 C -0.1034(2) 0.41535(19) 0.87257(14) 0.0266(4) Uani 1 1 d . . . . .
H014 H -0.142630 0.349633 0.878702 0.032 Uiso 1 1 calc R U . . .
C015 C -0.10602(19) 0.50781(19) 0.91949(14) 0.0250(4) Uani 1 1 d . . . . .
C016 C -0.04779(19) 0.60439(18) 0.91082(13) 0.0240(4) Uani 1 1 d . . . . .
H016 H -0.052892 0.666108 0.942964 0.029 Uiso 1 1 calc R U . . .
C017 C -0.0433(2) 0.3207(2) 0.76260(17) 0.0330(5) Uani 1 1 d . . . . .
F171 F -0.00028(15) 0.27424(13) 0.79817(11) 0.0434(4) Uani 1 1 d . . . . .
F172 F 0.0127(2) 0.33629(14) 0.70829(13) 0.0614(6) Uani 1 1 d . . . . .
F173 F -0.14697(15) 0.24758(13) 0.72652(11) 0.0461(4) Uani 1 1 d . . . . .
C018 C -0.1763(2) 0.5025(2) 0.97795(16) 0.0310(5) Uani 1 1 d . . . . .
F181 F -0.28030(14) 0.48179(19) 0.94893(11) 0.0529(5) Uani 1 1 d . . . . .
F182 F -0.13900(16) 0.59164(16) 1.03903(10) 0.0511(5) Uani 1 1 d . . . . .
F183 F -0.1849(2) 0.42596(19) 1.00490(15) 0.0631(6) Uani 1 1 d . . . . .
C021 C 0.10983(18) 0.83099(17) 0.91230(13) 0.0220(4) Uani 1 1 d . . . . .
C022 C 0.13950(19) 0.83925(18) 0.98812(14) 0.0245(4) Uani 1 1 d . . . . .
H022 H 0.140266 0.779262 0.997173 0.029 Uiso 1 1 calc R U . . .
C023 C 0.1677(2) 0.93268(19) 1.05016(14) 0.0261(4) Uani 1 1 d . . . . .
C024 C 0.1704(2) 1.02281(19) 1.03998(14) 0.0273(5) Uani 1 1 d . . . . .
H024 H 0.189840 1.086632 1.082767 0.033 Uiso 1 1 calc R U . . .
C025 C 0.14374(19) 1.01735(18) 0.96531(14) 0.0245(4) Uani 1 1 d . . . . .
C026 C 0.11378(19) 0.92322(17) 0.90301(13) 0.0230(4) Uani 1 1 d . . . . .
H026 H 0.095425 0.921525 0.852557 0.028 Uiso 1 1 calc R U . . .
C027 C 0.1961(2) 0.9386(2) 1.13105(15) 0.0341(5) Uani 1 1 d . . . . .
F271 F 0.30201(16) 1.00556(17) 1.16561(11) 0.0533(5) Uani 1 1 d . . . . .
F272 F 0.18223(19) 0.84582(16) 1.13520(11) 0.0533(5) Uani 1 1 d . . . . .
F273 F 0.1351(2) 0.9732(2) 1.17577(11) 0.0614(6) Uani 1 1 d . . . . .
C028 C 0.1514(2) 1.11647(19) 0.95419(15) 0.0293(5) Uani 1 1 d . . . . .
F281 F 0.10144(17) 1.16458(14) 1.00123(12) 0.0466(5) Uani 1 1 d . . . . .
F282 F 0.10779(18) 1.09961(14) 0.88256(11) 0.0475(5) Uani 1 1 d . . . . .
F283 F 0.25681(15) 1.18930(13) 0.96926(11) 0.0422(4) Uani 1 1 d . . . . .
C031 C 0.20199(19) 0.73328(17) 0.81895(13) 0.0231(4) Uani 1 1 d . . . . .
C032 C 0.2665(2) 0.6979(2) 0.85537(16) 0.0296(5) Uani 1 1 d . . . . .
H032 H 0.236805 0.661828 0.888608 0.035 Uiso 1 1 calc R U . . .
C033 C 0.3731(2) 0.7141(2) 0.84424(18) 0.0337(6) Uani 1 1 d . . . . .
C034 C 0.4182(2) 0.7633(2) 0.79410(16) 0.0317(5) Uani 1 1 d . . . . .
H034 H 0.490048 0.772785 0.785378 0.038 Uiso 1 1 calc R U . . .
C035 C 0.3556(2) 0.79798(19) 0.75743(14) 0.0285(5) Uani 1 1 d . . . . .
C036 C 0.25078(19) 0.78538(18) 0.77043(14) 0.0256(4) Uani 1 1 d . . . . .
H036 H 0.211243 0.812835 0.745747 0.031 Uiso 1 1 calc R U . . .
C037 C 0.4417(3) 0.6775(3) 0.8846(3) 0.0570(10) Uani 1 1 d . . . . .
F371 F 0.4653(2) 0.6047(2) 0.8351(2) 0.0854(10) Uani 1 1 d . . . . .
F372 F 0.3913(2) 0.6313(3) 0.9310(2) 0.0894(10) Uani 1 1 d . . . . .
F373 F 0.53963(19) 0.7560(2) 0.92404(18) 0.0760(8) Uani 1 1 d . . . . .
C038 C 0.4006(2) 0.8446(3) 0.69957(17) 0.0413(7) Uani 1 1 d . . . . .
F381 F 0.50436(14) 0.92134(16) 0.72688(11) 0.0480(5) Uani 1 1 d . . . . .
F382 F 0.34015(17) 0.8866(2) 0.67455(14) 0.0680(7) Uani 1 1 d . . . . .
F383 F 0.4055(2) 0.7718(2) 0.63727(12) 0.0742(8) Uani 1 1 d . . . . .
C041 C -0.00797(18) 0.70811(17) 0.76695(13) 0.0224(4) Uani 1 1 d . . . . .
C042 C -0.00385(19) 0.67182(18) 0.68929(14) 0.0242(4) Uani 1 1 d . . . . .
H042 H 0.058563 0.660120 0.676116 0.029 Uiso 1 1 calc R U . . .
C043 C -0.0880(2) 0.65226(18) 0.63069(14) 0.0261(4) Uani 1 1 d . . . . .
C044 C -0.1823(2) 0.66492(19) 0.64675(15) 0.0292(5) Uani 1 1 d . . . . .
H044 H -0.240137 0.650926 0.606769 0.035 Uiso 1 1 calc R U . . .
C045 C -0.1892(2) 0.69864(19) 0.72302(16) 0.0286(5) Uani 1 1 d . . . . .
C046 C -0.10419(19) 0.72117(18) 0.78195(14) 0.0256(4) Uani 1 1 d . . . . .
H046 H -0.111097 0.746043 0.833743 0.031 Uiso 1 1 calc R U . . .
C047 C -0.0793(2) 0.6122(2) 0.54847(15) 0.0337(5) Uani 1 1 d . . . . .
F471 F -0.1184(2) 0.50630(14) 0.51915(11) 0.0553(5) Uani 1 1 d . . . . .
F472 F 0.02461(16) 0.65236(18) 0.53965(10) 0.0515(5) Uani 1 1 d . . . . .
F473 F -0.13710(17) 0.63668(15) 0.50220(10) 0.0464(4) Uani 1 1 d . . . . .
C048 C -0.2937(2) 0.7063(2) 0.74156(18) 0.0376(6) Uani 1 1 d D U . . .
F481 F -0.3191(5) 0.7704(6) 0.7190(5) 0.081(2) Uani 0.688(11) 1 d D U P A 1
F482 F -0.2943(4) 0.7355(5) 0.8173(2) 0.0607(15) Uani 0.688(11) 1 d D U P A 1
F483 F -0.3821(3) 0.6104(3) 0.7121(3) 0.0597(14) Uani 0.688(11) 1 d D U P A 1
F484 F -0.2765(9) 0.8088(6) 0.7587(8) 0.066(3) Uani 0.312(11) 1 d D U P A 2
F485 F -0.3186(12) 0.6848(13) 0.7990(9) 0.072(3) Uani 0.312(11) 1 d D U P A 2
F486 F -0.3765(7) 0.6581(12) 0.6793(6) 0.085(5) Uani 0.312(11) 1 d D U P A 2
C1 C 0.4280(10) 0.9739(15) 1.0032(18) 0.106(8) Uani 0.5 1 d D U P B -1
H1A H 0.413250 1.027950 1.041936 0.128 Uiso 0.5 1 calc R U P B -1
H1B H 0.380445 0.953564 0.952790 0.128 Uiso 0.5 1 calc R U P B -1
Cl11 Cl 0.5694(2) 1.0289(3) 0.9978(3) 0.0552(8) Uani 0.5 1 d D U P B -1
Cl12 Cl 0.39426(13) 0.86084(14) 1.02870(9) 0.0454(3) Uani 0.5 1 d D U P B -1
C2 C 0.3401(7) 0.5071(7) 0.6355(6) 0.0433(19) Uani 0.369(2) 1 d D U P C 1
H2A H 0.406406 0.561479 0.675994 0.052 Uiso 0.369(2) 1 calc R U P C 1
H2B H 0.336316 0.533836 0.593361 0.052 Uiso 0.369(2) 1 calc R U P C 1
Cl21 Cl 0.2211(2) 0.4931(2) 0.67402(12) 0.0502(6) Uani 0.369(2) 1 d D U P C 1
Cl22 Cl 0.3574(14) 0.3891(9) 0.5995(9) 0.090(4) Uani 0.369(2) 1 d D U P C 1
C3 C 0.3915(15) 0.5187(10) 0.5960(9) 0.062(4) Uani 0.370(3) 1 d D U P D -2
H3A H 0.319480 0.521543 0.585595 0.074 Uiso 0.370(3) 1 calc R U P D -2
H3B H 0.434874 0.576582 0.645921 0.074 Uiso 0.370(3) 1 calc R U P D -2
Cl31 Cl 0.3643(6) 0.3966(6) 0.6075(3) 0.0375(10) Uani 0.370(3) 1 d D U P D -2
Cl32 Cl 0.4626(4) 0.5477(3) 0.5244(2) 0.0816(11) Uani 0.370(3) 1 d D U P D -2
C4 C 0.370(2) 0.5309(14) 0.6078(9) 0.053(4) Uani 0.262(3) 1 d D U P E 3
H4A H 0.293590 0.523354 0.610111 0.064 Uiso 0.262(3) 1 calc R U P E 3
H4B H 0.420779 0.591492 0.654330 0.064 Uiso 0.262(3) 1 calc R U P E 3
Cl41 Cl 0.3773(17) 0.4144(11) 0.6100(12) 0.091(5) Uani 0.262(3) 1 d D U P E 3
Cl42 Cl 0.4039(4) 0.5614(3) 0.5264(3) 0.0648(12) Uani 0.262(3) 1 d D U P E 3

loop_
_atom_site_aniso_label
_atom_site_aniso_U_11
_atom_site_aniso_U_22
_atom_site_aniso_U_33
_atom_site_aniso_U_23
_atom_site_aniso_U_13
_atom_site_aniso_U_12
Pd1 0.02238(8) 0.01917(8) 0.02692(9) 0.00682(6) 0.00866(6) 0.00686(6)
P1 0.0250(3) 0.0241(3) 0.0267(3) 0.0105(2) 0.0085(2) 0.0130(2)
O1 0.0350(9) 0.0204(8) 0.0406(10) 0.0119(7) 0.0201(8) 0.0116(7)
N10 0.0228(9) 0.0243(9) 0.0307(10) 0.0091(8) 0.0084(8) 0.0100(8)
N11 0.0204(8) 0.0198(8) 0.0268(9) 0.0093(7) 0.0049(7) 0.0066(7)
N12 0.0220(9) 0.0178(8) 0.0330(10) 0.0106(7) 0.0115(8) 0.0063(7)
C11 0.0269(11) 0.0225(10) 0.0266(11) 0.0055(8) 0.0054(9) 0.0091(9)
C12 0.0249(10) 0.0219(10) 0.0251(10) 0.0081(8) 0.0042(8) 0.0092(8)
C13 0.0268(11) 0.0221(10) 0.0281(11) 0.0077(9) 0.0034(9) 0.0044(9)
C14 0.0230(10) 0.0257(11) 0.0320(12) 0.0128(9) 0.0049(9) 0.0031(9)
C15 0.0223(10) 0.0234(10) 0.0316(11) 0.0144(9) 0.0068(9) 0.0079(8)
C16 0.0238(11) 0.0278(11) 0.0374(13) 0.0177(10) 0.0123(9) 0.0094(9)
C17 0.0258(11) 0.0272(11) 0.0395(13) 0.0178(10) 0.0168(10) 0.0130(9)
C18 0.0271(11) 0.0217(10) 0.0347(12) 0.0152(9) 0.0139(9) 0.0119(9)
C19 0.0212(10) 0.0185(9) 0.0271(10) 0.0107(8) 0.0055(8) 0.0068(8)
C21 0.0271(11) 0.0301(12) 0.0309(12) 0.0098(9) 0.0099(9) 0.0150(10)
C22 0.0368(14) 0.0340(13) 0.0308(12) 0.0069(10) 0.0094(10) 0.0161(11)
C23 0.0325(13) 0.0440(15) 0.0438(15) 0.0130(12) 0.0096(11) 0.0247(12)
C31 0.0524(18) 0.065(2) 0.0492(17) 0.0387(16) 0.0254(14) 0.0443(17)
C32 0.103(4) 0.123(4) 0.169(5) 0.128(4) 0.107(4) 0.097(3)
C33 0.0455(17) 0.062(2) 0.063(2) 0.0434(17) 0.0257(15) 0.0395(16)
C101 0.0265(11) 0.0318(12) 0.0327(12) 0.0135(10) 0.0089(9) 0.0140(10)
C102 0.0345(13) 0.0444(15) 0.0327(13) 0.0179(11) 0.0116(10) 0.0215(12)
C103 0.0337(13) 0.0391(14) 0.0308(12) 0.0081(11) 0.0036(10) 0.0203(11)
C104 0.0266(11) 0.0258(11) 0.0332(12) 0.0055(9) 0.0045(9) 0.0151(9)
C105 0.0294(12) 0.0245(11) 0.0394(14) 0.0020(10) -0.0002(10) 0.0137(10)
C106 0.0235(11) 0.0187(10) 0.0489(15) 0.0066(10) 0.0030(10) 0.0085(9)
C107 0.0243(11) 0.0188(10) 0.0440(14) 0.0081(9) 0.0088(10) 0.0114(9)
C108 0.0254(11) 0.0203(10) 0.0524(16) 0.0144(10) 0.0134(11) 0.0079(9)
C109 0.0354(14) 0.0289(12) 0.0486(16) 0.0172(12) 0.0215(12) 0.0090(11)
C110 0.0347(13) 0.0273(12) 0.0389(14) 0.0097(10) 0.0160(11) 0.0069(10)
C111 0.0278(11) 0.0213(10) 0.0333(12) 0.0076(9) 0.0110(9) 0.0097(9)
C112 0.0234(10) 0.0197(10) 0.0369(12) 0.0080(9) 0.0110(9) 0.0113(8)
C113 0.0241(10) 0.0214(10) 0.0318(11) 0.0072(9) 0.0078(9) 0.0134(8)
B1 0.0201(10) 0.0195(10) 0.0243(11) 0.0061(9) 0.0050(9) 0.0085(9)
C011 0.0202(9) 0.0198(9) 0.0277(10) 0.0074(8) 0.0048(8) 0.0091(8)
C012 0.0235(10) 0.0211(10) 0.0289(11) 0.0072(8) 0.0071(8) 0.0093(8)
C013 0.0270(11) 0.0202(10) 0.0311(11) 0.0062(9) 0.0057(9) 0.0098(9)
C014 0.0230(10) 0.0228(10) 0.0327(12) 0.0112(9) 0.0043(9) 0.0082(8)
C015 0.0189(9) 0.0270(11) 0.0287(11) 0.0103(9) 0.0044(8) 0.0097(8)
C016 0.0201(10) 0.0234(10) 0.0267(10) 0.0063(8) 0.0046(8) 0.0099(8)
C017 0.0346(13) 0.0196(10) 0.0408(14) 0.0075(10) 0.0102(11) 0.0101(10)
F171 0.0423(9) 0.0291(8) 0.0577(11) 0.0079(8) 0.0041(8) 0.0218(7)
F172 0.0935(17) 0.0249(8) 0.0629(13) 0.0105(8) 0.0484(12) 0.0217(10)
F173 0.0392(9) 0.0238(8) 0.0565(11) -0.0018(7) -0.0065(8) 0.0107(7)
C018 0.0242(11) 0.0341(13) 0.0342(12) 0.0137(10) 0.0077(9) 0.0111(10)
F181 0.0250(8) 0.0876(15) 0.0379(9) 0.0118(10) 0.0074(7) 0.0250(9)
F182 0.0438(10) 0.0532(11) 0.0318(9) 0.0024(8) 0.0148(8) 0.0059(9)
F183 0.0759(15) 0.0727(15) 0.0857(16) 0.0597(13) 0.0575(13) 0.0463(13)
C021 0.0193(9) 0.0198(9) 0.0251(10) 0.0057(8) 0.0048(8) 0.0087(8)
C022 0.0228(10) 0.0214(10) 0.0283(11) 0.0078(8) 0.0044(8) 0.0098(8)
C023 0.0227(10) 0.0270(11) 0.0250(10) 0.0077(9) 0.0016(8) 0.0092(9)
C024 0.0278(11) 0.0219(10) 0.0276(11) 0.0037(8) 0.0044(9) 0.0105(9)
C025 0.0236(10) 0.0192(9) 0.0288(11) 0.0056(8) 0.0053(8) 0.0097(8)
C026 0.0223(10) 0.0209(10) 0.0242(10) 0.0059(8) 0.0052(8) 0.0094(8)
C027 0.0345(13) 0.0354(13) 0.0280(12) 0.0082(10) 0.0005(10) 0.0147(11)
F271 0.0410(10) 0.0560(12) 0.0421(10) 0.0119(9) -0.0131(8) 0.0087(9)
F272 0.0730(14) 0.0419(10) 0.0375(9) 0.0198(8) -0.0019(9) 0.0155(10)
F273 0.0701(14) 0.1049(18) 0.0301(9) 0.0234(11) 0.0156(9) 0.0588(14)
C028 0.0317(12) 0.0205(10) 0.0331(12) 0.0061(9) 0.0080(10) 0.0114(9)
F281 0.0594(12) 0.0346(9) 0.0664(12) 0.0239(9) 0.0369(10) 0.0328(9)
F282 0.0663(12) 0.0293(8) 0.0415(9) 0.0111(7) -0.0071(9) 0.0200(8)
F283 0.0357(9) 0.0282(8) 0.0599(11) 0.0203(8) 0.0108(8) 0.0080(7)
C031 0.0208(10) 0.0175(9) 0.0285(11) 0.0052(8) 0.0052(8) 0.0083(8)
C032 0.0252(11) 0.0275(11) 0.0437(14) 0.0173(10) 0.0146(10) 0.0145(9)
C033 0.0254(11) 0.0314(12) 0.0541(16) 0.0205(12) 0.0154(11) 0.0172(10)
C034 0.0221(11) 0.0282(12) 0.0423(14) 0.0094(10) 0.0126(10) 0.0103(9)
C035 0.0220(10) 0.0241(11) 0.0276(11) 0.0057(9) 0.0054(9) 0.0013(8)
C036 0.0209(10) 0.0217(10) 0.0272(11) 0.0062(8) 0.0023(8) 0.0050(8)
C037 0.0378(16) 0.067(2) 0.109(3) 0.062(2) 0.0383(19) 0.0384(17)
F371 0.0735(16) 0.0684(15) 0.175(3) 0.0751(19) 0.0717(19) 0.0595(14)
F372 0.0611(14) 0.148(3) 0.156(3) 0.128(2) 0.0654(17) 0.0777(17)
F373 0.0396(11) 0.0967(19) 0.120(2) 0.0677(18) 0.0106(13) 0.0369(13)
C038 0.0262(12) 0.0516(17) 0.0327(13) 0.0169(12) 0.0045(10) 0.0028(12)
F381 0.0254(8) 0.0536(11) 0.0532(11) 0.0293(9) 0.0058(7) -0.0019(7)
F382 0.0364(10) 0.113(2) 0.0700(14) 0.0704(15) 0.0121(10) 0.0186(12)
F383 0.0679(15) 0.0768(16) 0.0392(11) 0.0071(11) 0.0235(10) 0.0020(12)
C041 0.0188(9) 0.0159(9) 0.0277(10) 0.0051(8) 0.0035(8) 0.0053(7)
C042 0.0199(9) 0.0195(9) 0.0293(11) 0.0074(8) 0.0056(8) 0.0057(8)
C043 0.0257(11) 0.0193(10) 0.0281(11) 0.0083(8) 0.0047(9) 0.0051(8)
C044 0.0251(11) 0.0221(10) 0.0364(13) 0.0102(9) 0.0003(9) 0.0078(9)
C045 0.0216(10) 0.0215(10) 0.0415(13) 0.0099(9) 0.0046(9) 0.0096(8)
C046 0.0227(10) 0.0193(10) 0.0317(11) 0.0061(8) 0.0060(9) 0.0085(8)
C047 0.0356(13) 0.0276(12) 0.0299(12) 0.0090(10) 0.0028(10) 0.0077(10)
F471 0.0917(16) 0.0252(8) 0.0386(10) 0.0050(7) 0.0174(10) 0.0197(9)
F472 0.0417(10) 0.0676(13) 0.0331(9) 0.0140(9) 0.0136(8) 0.0143(9)
F473 0.0569(11) 0.0418(10) 0.0319(8) 0.0098(7) -0.0039(8) 0.0181(9)
C048 0.0269(12) 0.0360(14) 0.0452(15) 0.0051(12) 0.0024(11) 0.0177(11)
F481 0.069(3) 0.106(4) 0.145(6) 0.092(4) 0.056(3) 0.072(3)
F482 0.0289(17) 0.083(3) 0.0501(18) 0.000(2) 0.0086(13) 0.023(2)
F483 0.0207(12) 0.0451(19) 0.088(3) -0.0018(18) 0.0077(15) 0.0104(12)
F484 0.048(5) 0.048(4) 0.099(7) 0.003(4) 0.006(4) 0.037(4)
F485 0.059(6) 0.109(8) 0.113(9) 0.081(7) 0.062(6) 0.062(6)
F486 0.025(3) 0.100(9) 0.074(6) -0.043(6) -0.015(3) 0.032(4)
C1 0.052(11) 0.097(13) 0.117(15) 0.010(11) -0.001(11) 0.007(9)
Cl11 0.0264(13) 0.0503(15) 0.094(2) 0.0343(16) 0.0145(14) 0.0156(12)
Cl12 0.0351(7) 0.0623(10) 0.0407(7) 0.0231(7) 0.0040(6) 0.0205(7)
C2 0.038(4) 0.037(4) 0.050(5) 0.013(3) 0.004(3) 0.014(3)
Cl21 0.0493(12) 0.0574(13) 0.0362(10) 0.0030(9) 0.0110(9) 0.0260(10)
Cl22 0.092(6) 0.061(5) 0.095(6) 0.003(4) -0.023(4) 0.038(4)
C3 0.061(7) 0.047(5) 0.063(6) 0.011(5) -0.015(5) 0.021(5)
Cl31 0.046(2) 0.035(2) 0.0312(14) 0.0017(14) -0.0035(15) 0.027(2)
Cl32 0.102(3) 0.074(2) 0.0656(19) 0.0232(16) 0.016(2) 0.037(2)
C4 0.054(8) 0.036(6) 0.051(7) -0.005(6) -0.013(6) 0.021(6)
Cl41 0.089(6) 0.052(5) 0.091(8) 0.011(5) -0.016(5) 0.008(4)
Cl42 0.063(3) 0.0427(18) 0.067(2) 0.0050(16) 0.009(2) 0.0147(17)

loop_
_atom_type_symbol
_atom_type_description
_atom_type_scat_dispersion_real
_atom_type_scat_dispersion_imag
_atom_type_scat_source
C C 0.0033 0.0016 'International Tables Vol C Tables 4.2.6.8 and 6.1.1.4'
H H 0.0000 0.0000 'International Tables Vol C Tables 4.2.6.8 and 6.1.1.4'
B B 0.0013 0.0007 'International Tables Vol C Tables 4.2.6.8 and 6.1.1.4'
N N 0.0061 0.0033 'International Tables Vol C Tables 4.2.6.8 and 6.1.1.4'
O O 0.0106 0.0060 'International Tables Vol C Tables 4.2.6.8 and 6.1.1.4'
F F 0.0171 0.0103 'International Tables Vol C Tables 4.2.6.8 and 6.1.1.4'
P P 0.1023 0.0942 'International Tables Vol C Tables 4.2.6.8 and 6.1.1.4'
Cl Cl 0.1484 0.1585 'International Tables Vol C Tables 4.2.6.8 and 6.1.1.4'
Pd Pd -0.9988 1.0072 'International Tables Vol C Tables 4.2.6.8 and 6.1.1.4'

loop_
_geom_angle_atom_site_label_1
_geom_angle_atom_site_label_2
_geom_angle_atom_site_label_3
_geom_angle
_geom_angle_site_symmetry_1
_geom_angle_site_symmetry_3
_geom_angle_publ_flag
C111 Pd1 N10 82.07(9) . . ?
C111 Pd1 N11 173.77(9) . . ?
N10 Pd1 N11 99.88(8) . . ?
C111 Pd1 P1 98.13(8) . . ?
N10 Pd1 P1 167.36(6) . . ?
N11 Pd1 P1 81.27(5) . . ?
C31 P1 C11 107.10(15) . . ?
C31 P1 C21 106.40(13) . . ?
C11 P1 C21 103.21(11) . . ?
C31 P1 Pd1 117.41(12) . . ?
C11 P1 Pd1 96.99(8) . . ?
C21 P1 Pd1 123.06(9) . . ?
C101 N10 C113 118.5(2) . . ?
C101 N10 Pd1 130.32(18) . . ?
C113 N10 Pd1 111.21(16) . . ?
C19 N11 C12 117.40(19) . . ?
C19 N11 Pd1 127.01(15) . . ?
C12 N11 Pd1 115.57(15) . . ?
C19 N12 C18 124.6(2) . . ?
C19 N12 H12 120(2) . . ?
C18 N12 H12 114(2) . . ?
C12 C11 P1 110.78(16) . . ?
C12 C11 H11A 109.5 . . ?
P1 C11 H11A 109.5 . . ?
C12 C11 H11B 109.5 . . ?
P1 C11 H11B 109.5 . . ?
H11A C11 H11B 108.1 . . ?
N11 C12 C13 122.7(2) . . ?
N11 C12 C11 117.0(2) . . ?
C13 C12 C11 120.3(2) . . ?
C14 C13 C12 119.4(2) . . ?
C14 C13 H13 120.3 . . ?
C12 C13 H13 120.3 . . ?
C13 C14 C15 119.5(2) . . ?
C13 C14 H14 120.2 . . ?
C15 C14 H14 120.2 . . ?
C14 C15 C19 117.7(2) . . ?
C14 C15 C16 123.7(2) . . ?
C19 C15 C16 118.5(2) . . ?
C17 C16 C15 121.2(2) . . ?
C17 C16 H16 119.4 . . ?
C15 C16 H16 119.4 . . ?
C16 C17 C18 121.0(2) . . ?
C16 C17 H17 119.5 . . ?
C18 C17 H17 119.5 . . ?
O1 C18 N12 120.1(2) . . ?
O1 C18 C17 123.8(2) . . ?
N12 C18 C17 116.2(2) . . ?
N11 C19 N12 118.61(19) . . ?
N11 C19 C15 122.9(2) . . ?
N12 C19 C15 118.5(2) . . ?
C23 C21 C22 111.8(2) . . ?
C23 C21 P1 110.76(18) . . ?
C22 C21 P1 112.11(18) . . ?
C23 C21 H21 107.3 . . ?
C22 C21 H21 107.3 . . ?
P1 C21 H21 107.3 . . ?
C21 C22 H22A 109.5 . . ?
C21 C22 H22B 109.5 . . ?
H22A C22 H22B 109.5 . . ?
C21 C22 H22C 109.5 . . ?
H22A C22 H22C 109.5 . . ?
H22B C22 H22C 109.5 . . ?
C21 C23 H23A 109.5 . . ?
C21 C23 H23B 109.5 . . ?
H23A C23 H23B 109.5 . . ?
C21 C23 H23C 109.5 . . ?
H23A C23 H23C 109.5 . . ?
H23B C23 H23C 109.5 . . ?
C33 C31 C32 110.0(3) . . ?
C33 C31 P1 111.2(2) . . ?
C32 C31 P1 109.3(3) . . ?
C33 C31 H31 108.8 . . ?
C32 C31 H31 108.8 . . ?
P1 C31 H31 108.8 . . ?
C31 C32 H32A 109.5 . . ?
C31 C32 H32B 109.5 . . ?
H32A C32 H32B 109.5 . . ?
C31 C32 H32C 109.5 . . ?
H32A C32 H32C 109.5 . . ?
H32B C32 H32C 109.5 . . ?
C31 C33 H33A 109.5 . . ?
C31 C33 H33B 109.5 . . ?
H33A C33 H33B 109.5 . . ?
C31 C33 H33C 109.5 . . ?
H33A C33 H33C 109.5 . . ?
H33B C33 H33C 109.5 . . ?
N10 C101 C102 122.5(2) . . ?
N10 C101 H101 118.7 . . ?
C102 C101 H101 118.7 . . ?
C103 C102 C101 119.5(3) . . ?
C103 C102 H102 120.2 . . ?
C101 C102 H102 120.2 . . ?
C102 C103 C104 119.2(3) . . ?
C102 C103 H103 120.4 . . ?
C104 C103 H103 120.4 . . ?
C103 C104 C113 117.8(2) . . ?
C103 C104 C105 124.2(3) . . ?
C113 C104 C105 118.0(2) . . ?
C106 C105 C104 121.0(3) . . ?
C106 C105 H105 119.5 . . ?
C104 C105 H105 119.5 . . ?
C105 C106 C107 121.8(2) . . ?
C105 C106 H106 119.1 . . ?
C107 C106 H106 119.1 . . ?
C108 C107 C112 118.2(2) . . ?
C108 C107 C106 123.1(2) . . ?
C112 C107 C106 118.8(2) . . ?
C109 C108 C107 120.1(2) . . ?
C109 C108 H108 119.9 . . ?
C107 C108 H108 119.9 . . ?
C108 C109 C110 121.1(3) . . ?
C108 C109 H109 119.5 . . ?
C110 C109 H109 119.5 . . ?
C111 C110 C109 121.5(3) . . ?
C111 C110 H110 119.2 . . ?
C109 C110 H110 119.2 . . ?
C110 C111 C112 116.8(2) . . ?
C110 C111 Pd1 131.7(2) . . ?
C112 C111 Pd1 111.14(17) . . ?
C111 C112 C107 122.3(2) . . ?
C111 C112 C113 119.1(2) . . ?
C107 C112 C113 118.5(2) . . ?
N10 C113 C104 122.3(2) . . ?
N10 C113 C112 115.8(2) . . ?
C104 C113 C112 121.8(2) . . ?
C021 B1 C031 105.08(18) . . ?
C021 B1 C041 111.01(18) . . ?
C031 B1 C041 114.06(19) . . ?
C021 B1 C011 113.36(19) . . ?
C031 B1 C011 110.77(18) . . ?
C041 B1 C011 102.82(18) . . ?
C016 C011 C012 115.8(2) . . ?
C016 C011 B1 124.5(2) . . ?
C012 C011 B1 119.4(2) . . ?
C013 C012 C011 122.3(2) . . ?
C013 C012 H012 118.9 . . ?
C011 C012 H012 118.9 . . ?
C014 C013 C012 120.9(2) . . ?
C014 C013 C017 118.3(2) . . ?
C012 C013 C017 120.8(2) . . ?
C015 C014 C013 118.0(2) . . ?
C015 C014 H014 121.0 . . ?
C013 C014 H014 121.0 . . ?
C014 C015 C016 121.0(2) . . ?
C014 C015 C018 119.1(2) . . ?
C016 C015 C018 119.9(2) . . ?
C015 C016 C011 122.0(2) . . ?
C015 C016 H016 119.0 . . ?
C011 C016 H016 119.0 . . ?
F172 C017 F171 106.8(2) . . ?
F172 C017 F173 106.9(2) . . ?
F171 C017 F173 105.4(2) . . ?
F172 C017 C013 112.4(2) . . ?
F171 C017 C013 113.1(2) . . ?
F173 C017 C013 111.8(2) . . ?
F182 C018 F183 106.0(2) . . ?
F182 C018 F181 106.0(2) . . ?
F183 C018 F181 105.9(2) . . ?
F182 C018 C015 113.7(2) . . ?
F183 C018 C015 112.7(2) . . ?
F181 C018 C015 111.9(2) . . ?
C026 C021 C022 116.1(2) . . ?
C026 C021 B1 122.0(2) . . ?
C022 C021 B1 121.7(2) . . ?
C023 C022 C021 121.7(2) . . ?
C023 C022 H022 119.2 . . ?
C021 C022 H022 119.2 . . ?
C024 C023 C022 121.4(2) . . ?
C024 C023 C027 117.9(2) . . ?
C022 C023 C027 120.7(2) . . ?
C023 C024 C025 118.0(2) . . ?
C023 C024 H024 121.0 . . ?
C025 C024 H024 121.0 . . ?
C024 C025 C026 120.7(2) . . ?
C024 C025 C028 117.9(2) . . ?
C026 C025 C028 121.4(2) . . ?
C025 C026 C021 122.1(2) . . ?
C025 C026 H026 119.0 . . ?
C021 C026 H026 119.0 . . ?
F272 C027 F273 106.8(3) . . ?
F272 C027 F271 105.7(2) . . ?
F273 C027 F271 105.9(2) . . ?
F272 C027 C023 113.4(2) . . ?
F273 C027 C023 112.2(2) . . ?
F271 C027 C023 112.4(2) . . ?
F282 C028 F281 107.6(2) . . ?
F282 C028 F283 105.5(2) . . ?
F281 C028 F283 105.5(2) . . ?
F282 C028 C025 113.3(2) . . ?
F281 C028 C025 112.2(2) . . ?
F283 C028 C025 112.3(2) . . ?
C036 C031 C032 116.0(2) . . ?
C036 C031 B1 122.9(2) . . ?
C032 C031 B1 120.9(2) . . ?
C033 C032 C031 121.9(2) . . ?
C033 C032 H032 119.0 . . ?
C031 C032 H032 119.0 . . ?
C034 C033 C032 120.9(3) . . ?
C034 C033 C037 117.8(2) . . ?
C032 C033 C037 121.3(3) . . ?
C035 C034 C033 117.9(2) . . ?
C035 C034 H034 121.0 . . ?
C033 C034 H034 121.0 . . ?
C034 C035 C036 121.4(2) . . ?
C034 C035 C038 118.1(2) . . ?
C036 C035 C038 120.3(3) . . ?
C035 C036 C031 121.8(2) . . ?
C035 C036 H036 119.1 . . ?
C031 C036 H036 119.1 . . ?
F373 C037 F372 109.1(4) . . ?
F373 C037 F371 104.8(3) . . ?
F372 C037 F371 105.1(3) . . ?
F373 C037 C033 112.0(3) . . ?
F372 C037 C033 113.3(2) . . ?
F371 C037 C033 111.9(4) . . ?
F382 C038 F381 106.6(3) . . ?
F382 C038 F383 106.7(3) . . ?
F381 C038 F383 105.3(3) . . ?
F382 C038 C035 113.0(2) . . ?
F381 C038 C035 112.8(2) . . ?
F383 C038 C035 112.0(3) . . ?
C042 C041 C046 115.6(2) . . ?
C042 C041 B1 125.3(2) . . ?
C046 C041 B1 118.7(2) . . ?
C043 C042 C041 122.3(2) . . ?
C043 C042 H042 118.9 . . ?
C041 C042 H042 118.9 . . ?
C044 C043 C042 121.1(2) . . ?
C044 C043 C047 119.1(2) . . ?
C042 C043 C047 119.8(2) . . ?
C045 C044 C043 117.6(2) . . ?
C045 C044 H044 121.2 . . ?
C043 C044 H044 121.2 . . ?
C044 C045 C046 121.6(2) . . ?
C044 C045 C048 118.6(2) . . ?
C046 C045 C048 119.7(2) . . ?
C045 C046 C041 121.7(2) . . ?
C045 C046 H046 119.1 . . ?
C041 C046 H046 119.1 . . ?
F472 C047 F471 107.2(3) . . ?
F472 C047 F473 105.9(2) . . ?
F471 C047 F473 105.8(2) . . ?
F472 C047 C043 112.6(2) . . ?
F471 C047 C043 112.1(2) . . ?
F473 C047 C043 112.9(2) . . ?
F485 C048 F486 115.3(8) . . ?
F481 C048 F483 107.2(4) . . ?
F481 C048 F482 105.3(4) . . ?
F483 C048 F482 101.8(4) . . ?
F485 C048 F484 105.9(8) . . ?
F486 C048 F484 100.3(7) . . ?
F485 C048 C045 114.0(6) . . ?
F481 C048 C045 115.8(3) . . ?
F486 C048 C045 112.2(4) . . ?
F483 C048 C045 111.4(3) . . ?
F482 C048 C045 114.2(3) . . ?
F484 C048 C045 107.6(5) . . ?
Cl12 C1 Cl11 111.0(6) . . ?
Cl12 C1 H1A 109.4 . . ?
Cl11 C1 H1A 109.4 . . ?
Cl12 C1 H1B 109.4 . . ?
Cl11 C1 H1B 109.4 . . ?
H1A C1 H1B 108.0 . . ?
Cl21 C2 Cl22 114.6(7) . . ?
Cl21 C2 H2A 108.6 . . ?
Cl22 C2 H2A 108.6 . . ?
Cl21 C2 H2B 108.6 . . ?
Cl22 C2 H2B 108.6 . . ?
H2A C2 H2B 107.6 . . ?
Cl32 C3 Cl31 118.7(7) . . ?
Cl32 C3 H3A 107.6 . . ?
Cl31 C3 H3A 107.6 . . ?
Cl32 C3 H3B 107.6 . . ?
Cl31 C3 H3B 107.6 . . ?
H3A C3 H3B 107.1 . . ?
Cl42 C4 Cl41 114.9(11) . . ?
Cl42 C4 H4A 108.5 . . ?
Cl41 C4 H4A 108.5 . . ?
Cl42 C4 H4B 108.5 . . ?
Cl41 C4 H4B 108.5 . . ?
H4A C4 H4B 107.5 . . ?

loop_
_geom_bond_atom_site_label_1
_geom_bond_atom_site_label_2
_geom_bond_distance
_geom_bond_site_symmetry_2
_geom_bond_publ_flag
Pd1 C111 2.002(2) . ?
Pd1 N10 2.122(2) . ?
Pd1 N11 2.1959(19) . ?
Pd1 P1 2.2317(6) . ?
P1 C31 1.830(3) . ?
P1 C11 1.832(2) . ?
P1 C21 1.837(2) . ?
O1 C18 1.232(3) . ?
N10 C101 1.329(3) . ?
N10 C113 1.364(3) . ?
N11 C19 1.350(3) . ?
N11 C12 1.353(3) . ?
N12 C19 1.368(3) . ?
N12 C18 1.383(3) . ?
N12 H12 0.82(4) . ?
C11 C12 1.495(3) . ?
C11 H11A 0.9900 . ?
C11 H11B 0.9900 . ?
C12 C13 1.388(3) . ?
C13 C14 1.374(4) . ?
C13 H13 0.9500 . ?
C14 C15 1.393(3) . ?
C14 H14 0.9500 . ?
C15 C19 1.409(3) . ?
C15 C16 1.439(3) . ?
C16 C17 1.337(4) . ?
C16 H16 0.9500 . ?
C17 C18 1.450(3) . ?
C17 H17 0.9500 . ?
C21 C23 1.530(4) . ?
C21 C22 1.533(4) . ?
C21 H21 1.0000 . ?
C22 H22A 0.9800 . ?
C22 H22B 0.9800 . ?
C22 H22C 0.9800 . ?
C23 H23A 0.9800 . ?
C23 H23B 0.9800 . ?
C23 H23C 0.9800 . ?
C31 C33 1.533(4) . ?
C31 C32 1.536(5) . ?
C31 H31 1.0000 . ?
C32 H32A 0.9800 . ?
C32 H32B 0.9800 . ?
C32 H32C 0.9800 . ?
C33 H33A 0.9800 . ?
C33 H33B 0.9800 . ?
C33 H33C 0.9800 . ?
C101 C102 1.401(4) . ?
C101 H101 0.9500 . ?
C102 C103 1.374(4) . ?
C102 H102 0.9500 . ?
C103 C104 1.406(4) . ?
C103 H103 0.9500 . ?
C104 C113 1.408(4) . ?
C104 C105 1.437(4) . ?
C105 C106 1.346(4) . ?
C105 H105 0.9500 . ?
C106 C107 1.440(4) . ?
C106 H106 0.9500 . ?
C107 C108 1.401(4) . ?
C107 C112 1.420(3) . ?
C108 C109 1.369(4) . ?
C108 H108 0.9500 . ?
C109 C110 1.412(4) . ?
C109 H109 0.9500 . ?
C110 C111 1.380(4) . ?
C110 H110 0.9500 . ?
C111 C112 1.419(4) . ?
C112 C113 1.424(3) . ?
B1 C021 1.636(3) . ?
B1 C031 1.639(3) . ?
B1 C041 1.641(3) . ?
B1 C011 1.644(3) . ?
C011 C016 1.400(3) . ?
C011 C012 1.401(3) . ?
C012 C013 1.388(3) . ?
C012 H012 0.9500 . ?
C013 C014 1.387(3) . ?
C013 C017 1.501(3) . ?
C014 C015 1.384(3) . ?
C014 H014 0.9500 . ?
C015 C016 1.395(3) . ?
C015 C018 1.494(3) . ?
C016 H016 0.9500 . ?
C017 F172 1.330(3) . ?
C017 F171 1.332(3) . ?
C017 F173 1.340(3) . ?
C018 F182 1.324(3) . ?
C018 F183 1.337(3) . ?
C018 F181 1.337(3) . ?
C021 C026 1.398(3) . ?
C021 C022 1.402(3) . ?
C022 C023 1.386(3) . ?
C022 H022 0.9500 . ?
C023 C024 1.381(3) . ?
C023 C027 1.503(4) . ?
C024 C025 1.389(3) . ?
C024 H024 0.9500 . ?
C025 C026 1.391(3) . ?
C025 C028 1.498(3) . ?
C026 H026 0.9500 . ?
C027 F272 1.328(3) . ?
C027 F273 1.335(3) . ?
C027 F271 1.337(3) . ?
C028 F282 1.332(3) . ?
C028 F281 1.336(3) . ?
C028 F283 1.341(3) . ?
C031 C036 1.402(3) . ?
C031 C032 1.402(3) . ?
C032 C033 1.394(3) . ?
C032 H032 0.9500 . ?
C033 C034 1.390(4) . ?
C033 C037 1.497(4) . ?
C034 C035 1.378(4) . ?
C034 H034 0.9500 . ?
C035 C036 1.392(3) . ?
C035 C038 1.496(4) . ?
C036 H036 0.9500 . ?
C037 F373 1.324(5) . ?
C037 F372 1.327(4) . ?
C037 F371 1.338(5) . ?
C038 F382 1.330(4) . ?
C038 F381 1.337(3) . ?
C038 F383 1.341(4) . ?
C041 C042 1.399(3) . ?
C041 C046 1.409(3) . ?
C042 C043 1.391(3) . ?
C042 H042 0.9500 . ?
C043 C044 1.386(4) . ?
C043 C047 1.499(4) . ?
C044 C045 1.382(4) . ?
C044 H044 0.9500 . ?
C045 C046 1.388(4) . ?
C045 C048 1.502(4) . ?
C046 H046 0.9500 . ?
C047 F472 1.329(3) . ?
C047 F471 1.338(3) . ?
C047 F473 1.339(3) . ?
C048 F485 1.245(10) . ?
C048 F481 1.286(5) . ?
C048 F486 1.337(8) . ?
C048 F483 1.349(4) . ?
C048 F482 1.351(5) . ?
C048 F484 1.355(8) . ?
C1 Cl12 1.767(8) . ?
C1 Cl11 1.770(8) . ?
C1 H1A 0.9900 . ?
C1 H1B 0.9900 . ?
C2 Cl21 1.760(6) . ?
C2 Cl22 1.765(7) . ?
C2 H2A 0.9900 . ?
C2 H2B 0.9900 . ?
C3 Cl32 1.762(7) . ?
C3 Cl31 1.769(7) . ?
C3 H3A 0.9900 . ?
C3 H3B 0.9900 . ?
C4 Cl42 1.759(8) . ?
C4 Cl41 1.762(8) . ?
C4 H4A 0.9900 . ?
C4 H4B 0.9900 . ?

loop_
_geom_hbond_atom_site_label_D
_geom_hbond_atom_site_label_H
_geom_hbond_atom_site_label_A
_geom_hbond_distance_DH
_geom_hbond_distance_HA
_geom_hbond_distance_DA
_geom_hbond_angle_DHA
_geom_hbond_site_symmetry_A
_geom_hbond_publ_flag
N12 H12 O1 0.82(4) 1.96(4) 2.765(3) 167(3) 2_676 yes

loop_
_geom_torsion_atom_site_label_1
_geom_torsion_atom_site_label_2
_geom_torsion_atom_site_label_3
_geom_torsion_atom_site_label_4
_geom_torsion
_geom_torsion_site_symmetry_1
_geom_torsion_site_symmetry_2
_geom_torsion_site_symmetry_3
_geom_torsion_site_symmetry_4
_geom_torsion_publ_flag
C31 P1 C11 C12 -79.2(2) . . . . ?
C21 P1 C11 C12 168.68(18) . . . . ?
Pd1 P1 C11 C12 42.28(18) . . . . ?
C19 N11 C12 C13 -5.2(3) . . . . ?
Pd1 N11 C12 C13 176.54(19) . . . . ?
C19 N11 C12 C11 172.7(2) . . . . ?
Pd1 N11 C12 C11 -5.6(3) . . . . ?
P1 C11 C12 N11 -26.6(3) . . . . ?
P1 C11 C12 C13 151.3(2) . . . . ?
N11 C12 C13 C14 -0.4(4) . . . . ?
C11 C12 C13 C14 -178.2(2) . . . . ?
C12 C13 C14 C15 4.1(4) . . . . ?
C13 C14 C15 C19 -2.2(4) . . . . ?
C13 C14 C15 C16 175.6(2) . . . . ?
C14 C15 C16 C17 -176.6(3) . . . . ?
C19 C15 C16 C17 1.1(4) . . . . ?
C15 C16 C17 C18 1.1(4) . . . . ?
C19 N12 C18 O1 179.2(2) . . . . ?
C19 N12 C18 C17 -0.9(4) . . . . ?
C16 C17 C18 O1 178.6(3) . . . . ?
C16 C17 C18 N12 -1.3(4) . . . . ?
C12 N11 C19 N12 -171.2(2) . . . . ?
Pd1 N11 C19 N12 6.8(3) . . . . ?
C12 N11 C19 C15 7.2(3) . . . . ?
Pd1 N11 C19 C15 -174.73(17) . . . . ?
C18 N12 C19 N11 -178.4(2) . . . . ?
C18 N12 C19 C15 3.1(4) . . . . ?
C14 C15 C19 N11 -3.7(4) . . . . ?
C16 C15 C19 N11 178.4(2) . . . . ?
C14 C15 C19 N12 174.8(2) . . . . ?
C16 C15 C19 N12 -3.1(3) . . . . ?
C31 P1 C21 C23 176.2(2) . . . . ?
C11 P1 C21 C23 -71.2(2) . . . . ?
Pd1 P1 C21 C23 36.4(2) . . . . ?
C31 P1 C21 C22 -58.1(2) . . . . ?
C11 P1 C21 C22 54.4(2) . . . . ?
Pd1 P1 C21 C22 162.02(16) . . . . ?
C11 P1 C31 C33 64.0(3) . . . . ?
C21 P1 C31 C33 173.8(2) . . . . ?
Pd1 P1 C31 C33 -43.7(3) . . . . ?
C11 P1 C31 C32 -174.4(3) . . . . ?
C21 P1 C31 C32 -64.5(3) . . . . ?
Pd1 P1 C31 C32 77.9(3) . . . . ?
C113 N10 C101 C102 3.2(4) . . . . ?
Pd1 N10 C101 C102 -177.12(19) . . . . ?
N10 C101 C102 C103 -1.0(4) . . . . ?
C101 C102 C103 C104 -1.1(4) . . . . ?
C102 C103 C104 C113 0.9(4) . . . . ?
C102 C103 C104 C105 -177.9(2) . . . . ?
C103 C104 C105 C106 178.5(2) . . . . ?
C113 C104 C105 C106 -0.3(4) . . . . ?
C104 C105 C106 C107 -1.0(4) . . . . ?
C105 C106 C107 C108 -177.1(2) . . . . ?
C105 C106 C107 C112 1.2(4) . . . . ?
C112 C107 C108 C109 0.2(4) . . . . ?
C106 C107 C108 C109 178.5(3) . . . . ?
C107 C108 C109 C110 0.0(4) . . . . ?
C108 C109 C110 C111 -0.4(5) . . . . ?
C109 C110 C111 C112 0.6(4) . . . . ?
C109 C110 C111 Pd1 173.2(2) . . . . ?
C110 C111 C112 C107 -0.4(4) . . . . ?
Pd1 C111 C112 C107 -174.53(18) . . . . ?
C110 C111 C112 C113 -178.7(2) . . . . ?
Pd1 C111 C112 C113 7.2(3) . . . . ?
C108 C107 C112 C111 0.0(4) . . . . ?
C106 C107 C112 C111 -178.3(2) . . . . ?
C108 C107 C112 C113 178.3(2) . . . . ?
C106 C107 C112 C113 0.0(3) . . . . ?
C101 N10 C113 C104 -3.4(3) . . . . ?
Pd1 N10 C113 C104 176.88(18) . . . . ?
C101 N10 C113 C112 175.5(2) . . . . ?
Pd1 N10 C113 C112 -4.2(2) . . . . ?
C103 C104 C113 N10 1.4(3) . . . . ?
C105 C104 C113 N10 -179.7(2) . . . . ?
C103 C104 C113 C112 -177.5(2) . . . . ?
C105 C104 C113 C112 1.4(3) . . . . ?
C111 C112 C113 N10 -1.8(3) . . . . ?
C107 C112 C113 N10 179.8(2) . . . . ?
C111 C112 C113 C104 177.1(2) . . . . ?
C107 C112 C113 C104 -1.2(3) . . . . ?
C021 B1 C011 C016 26.1(3) . . . . ?
C031 B1 C011 C016 143.9(2) . . . . ?
C041 B1 C011 C016 -93.8(3) . . . . ?
C021 B1 C011 C012 -160.8(2) . . . . ?
C031 B1 C011 C012 -43.0(3) . . . . ?
C041 B1 C011 C012 79.3(2) . . . . ?
C016 C011 C012 C013 -0.6(4) . . . . ?
B1 C011 C012 C013 -174.2(2) . . . . ?
C011 C012 C013 C014 -1.6(4) . . . . ?
C011 C012 C013 C017 177.3(2) . . . . ?
C012 C013 C014 C015 2.0(4) . . . . ?
C017 C013 C014 C015 -176.9(2) . . . . ?
C013 C014 C015 C016 -0.4(4) . . . . ?
C013 C014 C015 C018 177.0(2) . . . . ?
C014 C015 C016 C011 -1.7(4) . . . . ?
C018 C015 C016 C011 -179.1(2) . . . . ?
C012 C011 C016 C015 2.2(3) . . . . ?
B1 C011 C016 C015 175.5(2) . . . . ?
C014 C013 C017 F172 175.7(3) . . . . ?
C012 C013 C017 F172 -3.2(4) . . . . ?
C014 C013 C017 F171 -63.3(3) . . . . ?
C012 C013 C017 F171 117.8(3) . . . . ?
C014 C013 C017 F173 55.5(3) . . . . ?
C012 C013 C017 F173 -123.4(3) . . . . ?
C014 C015 C018 F182 151.9(2) . . . . ?
C016 C015 C018 F182 -30.7(3) . . . . ?
C014 C015 C018 F183 31.2(3) . . . . ?
C016 C015 C018 F183 -151.3(2) . . . . ?
C014 C015 C018 F181 -88.0(3) . . . . ?
C016 C015 C018 F181 89.4(3) . . . . ?
C031 B1 C021 C026 89.4(2) . . . . ?
C041 B1 C021 C026 -34.3(3) . . . . ?
C011 B1 C021 C026 -149.5(2) . . . . ?
C031 B1 C021 C022 -85.8(3) . . . . ?
C041 B1 C021 C022 150.5(2) . . . . ?
C011 B1 C021 C022 35.3(3) . . . . ?
C026 C021 C022 C023 1.9(3) . . . . ?
B1 C021 C022 C023 177.4(2) . . . . ?
C021 C022 C023 C024 -1.5(4) . . . . ?
C021 C022 C023 C027 178.3(2) . . . . ?
C022 C023 C024 C025 0.0(4) . . . . ?
C027 C023 C024 C025 -179.8(2) . . . . ?
C023 C024 C025 C026 0.9(4) . . . . ?
C023 C024 C025 C028 -177.4(2) . . . . ?
C024 C025 C026 C021 -0.5(4) . . . . ?
C028 C025 C026 C021 177.8(2) . . . . ?
C022 C021 C026 C025 -0.9(3) . . . . ?
B1 C021 C026 C025 -176.4(2) . . . . ?
C024 C023 C027 F272 174.7(2) . . . . ?
C022 C023 C027 F272 -5.1(4) . . . . ?
C024 C023 C027 F273 53.6(3) . . . . ?
C022 C023 C027 F273 -126.2(3) . . . . ?
C024 C023 C027 F271 -65.6(3) . . . . ?
C022 C023 C027 F271 114.6(3) . . . . ?
C024 C025 C028 F282 -170.0(2) . . . . ?
C026 C025 C028 F282 11.7(3) . . . . ?
C024 C025 C028 F281 -47.9(3) . . . . ?
C026 C025 C028 F281 133.7(2) . . . . ?
C024 C025 C028 F283 70.6(3) . . . . ?
C026 C025 C028 F283 -107.7(3) . . . . ?
C021 B1 C031 C036 -86.8(3) . . . . ?
C041 B1 C031 C036 35.0(3) . . . . ?
C011 B1 C031 C036 150.4(2) . . . . ?
C021 B1 C031 C032 87.8(3) . . . . ?
C041 B1 C031 C032 -150.4(2) . . . . ?
C011 B1 C031 C032 -34.9(3) . . . . ?
C036 C031 C032 C033 0.3(4) . . . . ?
B1 C031 C032 C033 -174.7(2) . . . . ?
C031 C032 C033 C034 -2.2(4) . . . . ?
C031 C032 C033 C037 178.9(3) . . . . ?
C032 C033 C034 C035 1.7(4) . . . . ?
C037 C033 C034 C035 -179.4(3) . . . . ?
C033 C034 C035 C036 0.6(4) . . . . ?
C033 C034 C035 C038 -176.1(3) . . . . ?
C034 C035 C036 C031 -2.5(4) . . . . ?
C038 C035 C036 C031 174.1(2) . . . . ?
C032 C031 C036 C035 2.0(3) . . . . ?
B1 C031 C036 C035 176.9(2) . . . . ?
C034 C033 C037 F373 56.2(4) . . . . ?
C032 C033 C037 F373 -124.9(3) . . . . ?
C034 C033 C037 F372 -179.8(3) . . . . ?
C032 C033 C037 F372 -0.9(5) . . . . ?
C034 C033 C037 F371 -61.2(4) . . . . ?
C032 C033 C037 F371 117.7(3) . . . . ?
C034 C035 C038 F382 -172.5(3) . . . . ?
C036 C035 C038 F382 10.7(4) . . . . ?
C034 C035 C038 F381 -51.6(4) . . . . ?
C036 C035 C038 F381 131.7(3) . . . . ?
C034 C035 C038 F383 67.0(3) . . . . ?
C036 C035 C038 F383 -109.8(3) . . . . ?
C021 B1 C041 C042 139.9(2) . . . . ?
C031 B1 C041 C042 21.4(3) . . . . ?
C011 B1 C041 C042 -98.6(2) . . . . ?
C021 B1 C041 C046 -47.9(3) . . . . ?
C031 B1 C041 C046 -166.35(19) . . . . ?
C011 B1 C041 C046 73.7(2) . . . . ?
C046 C041 C042 C043 1.5(3) . . . . ?
B1 C041 C042 C043 173.9(2) . . . . ?
C041 C042 C043 C044 -2.0(4) . . . . ?
C041 C042 C043 C047 -179.3(2) . . . . ?
C042 C043 C044 C045 0.6(4) . . . . ?
C047 C043 C044 C045 177.9(2) . . . . ?
C043 C044 C045 C046 1.2(4) . . . . ?
C043 C044 C045 C048 -176.2(2) . . . . ?
C044 C045 C046 C041 -1.7(4) . . . . ?
C048 C045 C046 C041 175.6(2) . . . . ?
C042 C041 C046 C045 0.4(3) . . . . ?
B1 C041 C046 C045 -172.6(2) . . . . ?
C044 C043 C047 F472 147.6(2) . . . . ?
C042 C043 C047 F472 -35.0(3) . . . . ?
C044 C043 C047 F471 -91.5(3) . . . . ?
C042 C043 C047 F471 85.8(3) . . . . ?
C044 C043 C047 F473 27.9(3) . . . . ?
C042 C043 C047 F473 -154.8(2) . . . . ?
C044 C045 C048 F485 146.2(10) . . . . ?
C046 C045 C048 F485 -31.3(10) . . . . ?
C044 C045 C048 F481 -60.2(6) . . . . ?
C046 C045 C048 F481 122.4(5) . . . . ?
C044 C045 C048 F486 12.8(10) . . . . ?
C046 C045 C048 F486 -164.6(10) . . . . ?
C044 C045 C048 F483 62.6(4) . . . . ?
C046 C045 C048 F483 -114.8(4) . . . . ?
C044 C045 C048 F482 177.3(4) . . . . ?
C046 C045 C048 F482 -0.2(5) . . . . ?
C044 C045 C048 F484 -96.6(7) . . . . ?
C046 C045 C048 F484 85.9(7) . . . . ?
